data_7035479
loop_
_publ_author_name
'Dyke, John'
'Levason, William'
'Light, Mark E.'
'Pugh, David'
'Reid, Gillian'
'Bhakhoa, Hanusha'
'Ramasami, Ponnadurai'
'Rhyman, Lydia'

_publ_section_title
;
 Aza-macrocyclic complexes of the Group 1 cations - synthesis, structures
 and density functional theory study.
;
_journal_issue 31
_journal_name_full 'Dalton transactions (Cambridge, England : 2003)'
_journal_page_first 13853
_journal_page_last 13866
_journal_paper_doi 10.1039/c5dt01865j
_journal_volume 44
_journal_year 2015
_chemical_formula_moiety 'C32 H12 B F24, C16 H36 N4 Na O'
_chemical_formula_sum 'C48 H48 B F24 N4 Na O'
_chemical_formula_weight 1186.70
_chemical_name_systematic
;
 ?
;
_chemical_properties_physical 'Air-sensitive, Moisture-sensitive'
_space_group_crystal_system triclinic
_space_group_IT_number 2
_space_group_name_Hall '-P 1'
_space_group_name_H-M_alt 'P -1'
_symmetry_space_group_name_Hall '-P 1'
_symmetry_space_group_name_H-M 'P -1'
_atom_sites_solution_hydrogens geom
_audit_creation_method SHELXL-2013
_audit_update_record
;
2015-02-24 deposited with the CCDC.
2015-06-18 downloaded from the CCDC.
;
_cell_angle_alpha 89.433(4)
_cell_angle_beta 79.005(4)
_cell_angle_gamma 64.414(3)
_cell_formula_units_Z 2
_cell_length_a 12.7958(9)
_cell_length_b 12.8488(9)
_cell_length_c 18.2627(13)
_cell_measurement_reflns_used 25098
_cell_measurement_temperature 100(2)
_cell_measurement_theta_max 27.5
_cell_measurement_theta_min 2.3
_cell_volume 2649.5(3)
_computing_cell_refinement
;
CrystalClear-SM Expert 3.1 b27 (Rigaku, 2012)
;
_computing_data_collection
;
CrystalClear-SM Expert 3.1 b27 (Rigaku, 2012)
;
_computing_data_reduction
;
CrystalClear-SM Expert 3.1 b27 (Rigaku, 2012)
;
_computing_molecular_graphics 'ORTEP-III (Farrugia, 2012)'
_computing_publication_material 'PLATON (Spek, 2003), WinGX (Farrugia, 1999) and enCIFer (Allen et al., 2004).'
_computing_structure_refinement 'SHELXL-2013 (Sheldrick, 2013)'
_computing_structure_solution 'SUPERFLIP (Palatinus & Chapuis, 2007)'
_diffrn_ambient_temperature 100(2)
_diffrn_detector 'CCD plate'
_diffrn_detector_area_resol_mean 28.5714
_diffrn_detector_type 'Rigaku HG Saturn724+ (2x2 bin mode)'
_diffrn_measured_fraction_theta_full 0.975
_diffrn_measured_fraction_theta_max 0.997
_diffrn_measurement_device 'four-circle \k diffractometer'
_diffrn_measurement_device_type 'Rigaku AFC12 (Right)'
_diffrn_measurement_method 'profile data from \w-scans'
_diffrn_measurement_specimen_support 'MiTeGen micromount'
_diffrn_radiation_collimation 'Confocal mirrors, VHF Varimax '
_diffrn_radiation_type MoK\a
_diffrn_radiation_wavelength 0.71075
_diffrn_reflns_av_R_equivalents 0.0481
_diffrn_reflns_av_unetI/netI 0.0502
_diffrn_reflns_laue_measured_fraction_full 0.975
_diffrn_reflns_laue_measured_fraction_max 0.997
_diffrn_reflns_limit_h_max 15
_diffrn_reflns_limit_h_min -15
_diffrn_reflns_limit_k_max 15
_diffrn_reflns_limit_k_min -15
_diffrn_reflns_limit_l_max 20
_diffrn_reflns_limit_l_min -21
_diffrn_reflns_number 26141
_diffrn_reflns_point_group_measured_fraction_full 0.975
_diffrn_reflns_point_group_measured_fraction_max 0.997
_diffrn_reflns_theta_full 25.242
_diffrn_reflns_theta_max 25.026
_diffrn_reflns_theta_min 2.995
_diffrn_source 'Rotating Anode'
_diffrn_source_current 55.0
_diffrn_source_power 2.475
_diffrn_source_voltage 45.0
_exptl_absorpt_coefficient_mu 0.155
_exptl_absorpt_correction_T_max 1.000
_exptl_absorpt_correction_T_min 0.725
_exptl_absorpt_correction_type multi-scan
_exptl_absorpt_process_details 'CrystalClear-SM Expert 3.1 b27 (Rigaku, 2012)'
_exptl_crystal_colour colourless
_exptl_crystal_density_diffrn 1.487
_exptl_crystal_description block
_exptl_crystal_F_000 1208
_exptl_crystal_recrystallization_method 'Layering: CH2Cl2/hexane'
_exptl_crystal_size_max 0.080
_exptl_crystal_size_mid 0.060
_exptl_crystal_size_min 0.060
_refine_diff_density_max 0.749
_refine_diff_density_min -0.533
_refine_diff_density_rms 0.067
_refine_ls_extinction_method none
_refine_ls_goodness_of_fit_ref 1.050
_refine_ls_hydrogen_treatment constr
_refine_ls_matrix_type full
_refine_ls_number_parameters 899
_refine_ls_number_reflns 9344
_refine_ls_number_restraints 1454
_refine_ls_restrained_S_all 1.462
_refine_ls_R_factor_all 0.1086
_refine_ls_R_factor_gt 0.0784
_refine_ls_shift/su_max 0.001
_refine_ls_shift/su_mean 0.000
_refine_ls_structure_factor_coef Fsqd
_refine_ls_weighting_details 'w=1/[\s^2^(Fo^2^)+(0.1048P)^2^+3.5170P] where P=(Fo^2^+2Fc^2^)/3'
_refine_ls_weighting_scheme calc
_refine_ls_wR_factor_gt 0.2019
_refine_ls_wR_factor_ref 0.2249
_reflns_Friedel_coverage 0.000
_reflns_number_gt 6523
_reflns_number_total 9344
_reflns_threshold_expression 'I > 2\s(I)'
_cod_data_source_file c5dt01865j2.cif
_cod_data_source_block '[Na(Me~4~cyclen)(thf)][BArF]'
_cod_depositor_comments 'Adding full bibliography for 7035474--7035479.cif.'
_cod_database_code 7035479
_shelx_space_group_comment
;
The symmetry employed for this shelxl refinement is uniquely defined
by the following loop, which should always be used as a source of
symmetry information in preference to the above space-group names.
They are only intended as comments.
;
_shelx_estimated_absorpt_t_min 0.988
_shelx_estimated_absorpt_t_max 0.991
_shelxl_version_number 2013-4

loop_
_space_group_symop_operation_xyz
'x, y, z'
'-x, -y, -z'

loop_
_atom_site_label
_atom_site_type_symbol
_atom_site_fract_x
_atom_site_fract_y
_atom_site_fract_z
_atom_site_U_iso_or_equiv
_atom_site_adp_type
_atom_site_occupancy
_atom_site_site_symmetry_order
_atom_site_calc_flag
_atom_site_refinement_flags_posn
_atom_site_refinement_flags_adp
_atom_site_refinement_flags_occupancy
_atom_site_disorder_assembly
_atom_site_disorder_group
C1 C -0.0120(3) 0.5485(3) 0.21691(18) 0.0267(7) Uani 1 1 d . U . . .
C2 C -0.0464(3) 0.5310(3) 0.15119(19) 0.0299(7) Uani 1 1 d . U . . .
H2 H 0.0131 0.4940 0.1076 0.036 Uiso 1 1 calc R U . . .
C3 C -0.1637(3) 0.5658(3) 0.14761(19) 0.0334(8) Uani 1 1 d . U . . .
C4 C -0.2543(3) 0.6227(3) 0.2089(2) 0.0371(8) Uani 1 1 d . U . . .
H4 H -0.3348 0.6468 0.2063 0.045 Uiso 1 1 calc R U . . .
C5 C -0.2234(3) 0.6436(3) 0.27455(19) 0.0346(8) Uani 1 1 d . U . . .
C6 C -0.1048(3) 0.6055(3) 0.27797(19) 0.0306(7) Uani 1 1 d . U . . .
H6 H -0.0862 0.6189 0.3239 0.037 Uiso 1 1 calc R U . . .
C7 C -0.1943(4) 0.5454(4) 0.0752(2) 0.0448(9) Uani 1 1 d . U . . .
C8 C -0.3164(4) 0.7038(4) 0.3422(2) 0.0527(11) Uani 1 1 d . U . . .
C9 C 0.1459(3) 0.4762(3) 0.30533(18) 0.0278(7) Uani 1 1 d . U . . .
C10 C 0.1220(3) 0.5568(3) 0.36500(19) 0.0329(8) Uani 1 1 d . U . . .
H10 H 0.0949 0.6363 0.3561 0.039 Uiso 1 1 calc R U . . .
C11 C 0.1367(3) 0.5242(3) 0.4366(2) 0.0388(8) Uani 1 1 d . U . . .
C12 C 0.1733(4) 0.4101(4) 0.4528(2) 0.0419(9) Uani 1 1 d . U . . .
H12 H 0.1828 0.3880 0.5018 0.050 Uiso 1 1 calc R U . . .
C13 C 0.1957(3) 0.3293(3) 0.3955(2) 0.0398(9) Uani 1 1 d . U . . .
C14 C 0.1826(3) 0.3618(3) 0.3237(2) 0.0344(8) Uani 1 1 d . U . . .
H14 H 0.1993 0.3037 0.2856 0.041 Uiso 1 1 calc R U . . .
C15 C 0.1202(4) 0.6123(4) 0.4953(2) 0.0548(11) Uani 1 1 d . U . . .
C16 C 0.2378(5) 0.2032(4) 0.4089(3) 0.0574(12) Uani 1 1 d . U . . .
C17 C 0.2201(3) 0.4050(3) 0.16007(18) 0.0277(7) Uani 1 1 d . U . . .
C18 C 0.3293(3) 0.3976(3) 0.1230(2) 0.0344(8) Uani 1 1 d . U . . .
H18 H 0.3473 0.4608 0.1297 0.041 Uiso 1 1 calc R U . . .
C19 C 0.4131(3) 0.3003(3) 0.0762(2) 0.0406(9) Uani 1 1 d . U . . .
C20 C 0.3901(4) 0.2070(3) 0.0643(2) 0.0445(9) Uani 1 1 d . U . . .
H20 H 0.4469 0.1410 0.0324 0.053 Uiso 1 1 calc R U . . .
C21 C 0.2817(4) 0.2122(3) 0.1002(2) 0.0390(8) Uani 1 1 d . U . . .
C22 C 0.1986(3) 0.3095(3) 0.14653(19) 0.0327(8) Uani 1 1 d . U . . .
H22 H 0.1248 0.3112 0.1698 0.039 Uiso 1 1 calc R U . . .
C23 C 0.5300(4) 0.2974(4) 0.0400(3) 0.0615(12) Uani 1 1 d . U . . .
C24 C 0.2506(4) 0.1145(4) 0.0906(3) 0.0583(11) Uani 1 1 d D U . . .
C25 C 0.1535(3) 0.6265(3) 0.19987(17) 0.0249(7) Uani 1 1 d . U . . .
C26 C 0.1045(3) 0.6976(3) 0.14502(18) 0.0270(7) Uani 1 1 d . U . . .
H26 H 0.0478 0.6857 0.1238 0.032 Uiso 1 1 calc R U . . .
C27 C 0.1361(3) 0.7852(3) 0.12042(18) 0.0290(7) Uani 1 1 d . U . . .
C28 C 0.2167(3) 0.8070(3) 0.15088(19) 0.0306(7) Uani 1 1 d . U . . .
H28 H 0.2372 0.8675 0.1349 0.037 Uiso 1 1 calc R U . . .
C29 C 0.2664(3) 0.7378(3) 0.2055(2) 0.0312(7) Uani 1 1 d . U . . .
C30 C 0.2359(3) 0.6492(3) 0.22849(19) 0.0302(7) Uani 1 1 d . U . . .
H30 H 0.2726 0.6023 0.2652 0.036 Uiso 1 1 calc R U . . .
C31 C 0.0842(4) 0.8554(3) 0.0599(2) 0.0423(9) Uani 1 1 d . U . . .
C32 C 0.3528(4) 0.7586(4) 0.2404(3) 0.0470(10) Uani 1 1 d . U . . .
C33 C 0.8594(5) 0.2218(5) 0.1694(3) 0.0737(15) Uani 1 1 d . U . . .
H33A H 0.9087 0.2620 0.1533 0.111 Uiso 1 1 calc R U . . .
H33B H 0.7854 0.2594 0.1513 0.111 Uiso 1 1 calc R U . . .
H33C H 0.9019 0.1408 0.1489 0.111 Uiso 1 1 calc R U . . .
C34 C 0.9636(4) -0.0880(4) 0.3277(3) 0.0568(12) Uani 1 1 d . U . . .
H34A H 1.0367 -0.1176 0.3470 0.085 Uiso 1 1 calc R U . . .
H34B H 0.9832 -0.0966 0.2729 0.085 Uiso 1 1 calc R U . . .
H34C H 0.9188 -0.1318 0.3460 0.085 Uiso 1 1 calc R U . . .
C35 C 0.5778(4) 0.0812(4) 0.4724(3) 0.0554(12) Uani 1 1 d . U . . .
H35A H 0.6248 -0.0005 0.4541 0.083 Uiso 1 1 calc R U . . .
H35B H 0.5026 0.1116 0.4555 0.083 Uiso 1 1 calc R U . . .
H35C H 0.5621 0.0883 0.5273 0.083 Uiso 1 1 calc R U . . .
C36 C 0.4730(4) 0.3861(5) 0.3130(3) 0.0675(14) Uani 1 1 d . U . . .
H36A H 0.4267 0.4677 0.3317 0.101 Uiso 1 1 calc R U . . .
H36B H 0.4277 0.3428 0.3313 0.101 Uiso 1 1 calc R U . . .
H36C H 0.4902 0.3798 0.2581 0.101 Uiso 1 1 calc R U . . .
C37A C 0.9175(11) 0.2141(10) 0.2901(6) 0.071(2) Uani 0.5 1 d D U P A 1
H37A H 0.8821 0.2626 0.3382 0.085 Uiso 0.5 1 calc R U P A 1
H37B H 0.9775 0.2359 0.2608 0.085 Uiso 0.5 1 calc R U P A 1
C38A C 0.9718(8) 0.0873(8) 0.3031(8) 0.064(3) Uani 0.5 1 d D U P A 1
H38A H 1.0404 0.0720 0.3264 0.077 Uiso 0.5 1 calc R U P A 1
H38B H 1.0037 0.0434 0.2534 0.077 Uiso 0.5 1 calc R U P A 1
C39A C 0.8796(8) 0.0751(9) 0.4250(5) 0.061(2) Uani 0.5 1 d D U P A 1
H39A H 0.8715 0.1553 0.4256 0.073 Uiso 0.5 1 calc R U P A 1
H39B H 0.9487 0.0262 0.4466 0.073 Uiso 0.5 1 calc R U P A 1
C40A C 0.7677(9) 0.0720(11) 0.4687(6) 0.057(2) Uani 0.5 1 d D U P A 1
H40A H 0.7579 0.0978 0.5215 0.068 Uiso 0.5 1 calc R U P A 1
H40B H 0.7810 -0.0099 0.4676 0.068 Uiso 0.5 1 calc R U P A 1
C41A C 0.6090(11) 0.2575(7) 0.4790(5) 0.063(2) Uani 0.5 1 d D U P A 1
H41A H 0.6786 0.2720 0.4803 0.076 Uiso 0.5 1 calc R U P A 1
H41B H 0.5633 0.2660 0.5306 0.076 Uiso 0.5 1 calc R U P A 1
C42A C 0.5321(10) 0.3381(11) 0.4288(6) 0.070(3) Uani 0.5 1 d D U P A 1
H42A H 0.5024 0.4180 0.4514 0.085 Uiso 0.5 1 calc R U P A 1
H42B H 0.4623 0.3220 0.4326 0.085 Uiso 0.5 1 calc R U P A 1
C43A C 0.6472(8) 0.4002(8) 0.3447(7) 0.072(3) Uani 0.5 1 d D U P A 1
H43A H 0.6875 0.3790 0.3875 0.086 Uiso 0.5 1 calc R U P A 1
H43B H 0.5967 0.4848 0.3493 0.086 Uiso 0.5 1 calc R U P A 1
C44A C 0.7358(13) 0.3606(9) 0.2699(7) 0.079(3) Uani 0.5 1 d D U P A 1
H44A H 0.7800 0.4081 0.2653 0.095 Uiso 0.5 1 calc R U P A 1
H44B H 0.6894 0.3808 0.2300 0.095 Uiso 0.5 1 calc R U P A 1
C37B C 0.9613(7) 0.1413(9) 0.2701(5) 0.0434(19) Uani 0.5 1 d D U P A 2
H37C H 0.9996 0.0712 0.2347 0.052 Uiso 0.5 1 calc R U P A 2
H37D H 1.0127 0.1817 0.2628 0.052 Uiso 0.5 1 calc R U P A 2
C38B C 0.9503(7) 0.1041(7) 0.3522(4) 0.0359(17) Uani 0.5 1 d D U P A 2
H38C H 1.0295 0.0614 0.3644 0.043 Uiso 0.5 1 calc R U P A 2
H38D H 0.9031 0.1725 0.3886 0.043 Uiso 0.5 1 calc R U P A 2
C39B C 0.8424(7) 0.0239(6) 0.4387(4) 0.0305(15) Uani 0.5 1 d D U P A 2
H39C H 0.8180 -0.0397 0.4421 0.037 Uiso 0.5 1 calc R U P A 2
H39D H 0.9058 0.0049 0.4673 0.037 Uiso 0.5 1 calc R U P A 2
C40B C 0.7336(7) 0.1397(7) 0.4748(4) 0.0344(17) Uani 0.5 1 d D U P A 2
H40C H 0.7135 0.1378 0.5298 0.041 Uiso 0.5 1 calc R U P A 2
H40D H 0.7512 0.2068 0.4640 0.041 Uiso 0.5 1 calc R U P A 2
C41B C 0.5400(7) 0.2790(7) 0.4561(5) 0.0350(16) Uani 0.5 1 d D U P A 2
H41C H 0.4694 0.2814 0.4401 0.042 Uiso 0.5 1 calc R U P A 2
H41D H 0.5172 0.3044 0.5101 0.042 Uiso 0.5 1 calc R U P A 2
C42B C 0.5799(7) 0.3644(6) 0.4119(4) 0.0395(18) Uani 0.5 1 d D U P A 2
H42C H 0.5226 0.4457 0.4285 0.047 Uiso 0.5 1 calc R U P A 2
H42D H 0.6590 0.3523 0.4189 0.047 Uiso 0.5 1 calc R U P A 2
C43B C 0.6621(7) 0.3940(7) 0.2867(5) 0.0385(17) Uani 0.5 1 d D U P A 2
H43C H 0.6553 0.3870 0.2341 0.046 Uiso 0.5 1 calc R U P A 2
H43D H 0.6301 0.4773 0.3025 0.046 Uiso 0.5 1 calc R U P A 2
C44B C 0.7943(7) 0.3328(7) 0.2916(5) 0.0445(19) Uani 0.5 1 d D U P A 2
H44C H 0.8377 0.3765 0.2684 0.053 Uiso 0.5 1 calc R U P A 2
H44D H 0.8036 0.3222 0.3442 0.053 Uiso 0.5 1 calc R U P A 2
C45 C 0.5578(6) 0.0255(7) 0.2161(4) 0.105(2) Uani 1 1 d . U . . .
H45A H 0.5030 0.1020 0.2030 0.126 Uiso 1 1 calc R U . . .
H45B H 0.5160 0.0037 0.2605 0.126 Uiso 1 1 calc R U . . .
C46 C 0.5986(6) -0.0637(6) 0.1517(3) 0.0830(17) Uani 1 1 d . U . . .
H46A H 0.5536 -0.0322 0.1117 0.100 Uiso 1 1 calc R U . . .
H46B H 0.5891 -0.1334 0.1681 0.100 Uiso 1 1 calc R U . . .
C47 C 0.7268(7) -0.0916(8) 0.1250(5) 0.124(3) Uani 1 1 d . U . . .
H47A H 0.7735 -0.1742 0.1065 0.149 Uiso 1 1 calc R U . . .
H47B H 0.7368 -0.0434 0.0841 0.149 Uiso 1 1 calc R U . . .
C48 C 0.7619(8) -0.0675(9) 0.1860(5) 0.145(3) Uani 1 1 d . U . . .
H48A H 0.8287 -0.0473 0.1701 0.174 Uiso 1 1 calc R U . . .
H48B H 0.7884 -0.1360 0.2154 0.174 Uiso 1 1 calc R U . . .
B1 B 0.1265(3) 0.5141(3) 0.2205(2) 0.0263(8) Uani 1 1 d . U . . .
N1 N 0.8327(4) 0.2265(4) 0.2511(2) 0.0668(11) Uani 1 1 d D U . . .
N2 N 0.8930(3) 0.0327(3) 0.3530(2) 0.0493(8) Uani 1 1 d D U . . .
N3 N 0.6432(3) 0.1470(3) 0.4432(2) 0.0526(9) Uani 1 1 d D U . . .
N4 N 0.5831(3) 0.3390(3) 0.3393(3) 0.0655(10) Uani 1 1 d D U . . .
O1 O 0.6615(3) 0.0295(4) 0.2315(2) 0.0879(13) Uani 1 1 d . U . . .
F1 F -0.1196(3) 0.4439(3) 0.03917(16) 0.0814(9) Uani 1 1 d . U . . .
F2 F -0.1820(4) 0.6175(3) 0.02577(16) 0.0914(11) Uani 1 1 d . U . . .
F3 F -0.2985(3) 0.5516(5) 0.08242(17) 0.1312(17) Uani 1 1 d . U . . .
F4 F -0.4255(2) 0.7502(3) 0.33066(14) 0.0678(8) Uani 1 1 d . U . . .
F5 F -0.3155(3) 0.6331(4) 0.39653(15) 0.0962(12) Uani 1 1 d . U . . .
F6 F -0.2999(3) 0.7864(3) 0.37445(19) 0.1007(13) Uani 1 1 d . U . . .
F7 F 0.0360(4) 0.7174(3) 0.48914(16) 0.0936(11) Uani 1 1 d . U . . .
F8 F 0.0902(3) 0.5883(3) 0.56511(13) 0.0652(7) Uani 1 1 d . U . . .
F9 F 0.2212(3) 0.6215(3) 0.49345(16) 0.0919(11) Uani 1 1 d . U . . .
F10 F 0.2383(4) 0.1836(3) 0.47984(18) 0.0942(11) Uani 1 1 d . U . . .
F11 F 0.3510(3) 0.1401(3) 0.3720(2) 0.0932(11) Uani 1 1 d . U . . .
F12 F 0.1746(3) 0.1565(2) 0.38456(16) 0.0696(8) Uani 1 1 d . U . . .
F13A F 0.6140(5) 0.1992(4) 0.0132(5) 0.092(3) Uani 0.666(12) 1 d . U P B 1
F14A F 0.5225(6) 0.3669(8) -0.0192(5) 0.104(3) Uani 0.666(12) 1 d . U P B 1
F15A F 0.5727(5) 0.3477(8) 0.0826(4) 0.098(3) Uani 0.666(12) 1 d . U P B 1
F16A F 0.1505(8) 0.1436(13) 0.0676(9) 0.076(3) Uani 0.64(4) 1 d . U P C 1
F17A F 0.2369(18) 0.0705(13) 0.1582(6) 0.086(4) Uani 0.64(4) 1 d . U P C 1
F18A F 0.3414(14) 0.0262(11) 0.0476(9) 0.089(4) Uani 0.64(4) 1 d . U P C 1
F19A F 0.1376(10) 0.7884(6) -0.0060(4) 0.097(2) Uani 0.5 1 d . U P D 1
F20A F 0.1083(6) 0.9435(5) 0.0484(3) 0.0472(12) Uani 0.5 1 d . U P D 1
F21A F -0.0285(7) 0.8962(10) 0.0739(6) 0.106(3) Uani 0.5 1 d . U P D 1
F22A F 0.4549(4) 0.6585(4) 0.2347(5) 0.081(2) Uani 0.774(12) 1 d . U P E 1
F23A F 0.3886(7) 0.8314(6) 0.2093(5) 0.090(2) Uani 0.774(12) 1 d . U P E 1
F24A F 0.3183(6) 0.7830(10) 0.3129(3) 0.104(3) Uani 0.774(12) 1 d . U P E 1
F13B F 0.5247(12) 0.3882(10) 0.0286(11) 0.086(4) Uani 0.334(12) 1 d . U P B 2
F14B F 0.6062(9) 0.2314(18) 0.0831(10) 0.125(7) Uani 0.334(12) 1 d . U P B 2
F15B F 0.5618(13) 0.2386(14) -0.0265(8) 0.094(4) Uani 0.334(12) 1 d . U P B 2
F16B F 0.178(3) 0.142(3) 0.041(2) 0.105(7) Uani 0.36(4) 1 d D U P C 2
F17B F 0.193(3) 0.087(2) 0.1504(13) 0.098(7) Uani 0.36(4) 1 d D U P C 2
F18B F 0.336(2) 0.0164(16) 0.0530(11) 0.056(4) Uani 0.36(4) 1 d D U P C 2
F19B F 0.0173(9) 0.9674(5) 0.0839(4) 0.095(2) Uani 0.5 1 d . U P D 2
F20B F 0.0168(7) 0.8256(6) 0.0288(4) 0.0621(18) Uani 0.5 1 d . U P D 2
F21B F 0.1621(6) 0.8610(10) 0.0035(5) 0.099(2) Uani 0.5 1 d . U P D 2
F22B F 0.3045(14) 0.8635(16) 0.2761(16) 0.088(7) Uani 0.226(12) 1 d . U P E 2
F23B F 0.404(2) 0.686(2) 0.2834(14) 0.082(5) Uani 0.226(12) 1 d . U P E 2
F24B F 0.4361(19) 0.766(3) 0.1907(12) 0.093(7) Uani 0.226(12) 1 d . U P E 2
Na1 Na 0.70849(13) 0.13211(13) 0.30682(8) 0.0417(4) Uani 1 1 d . U . . .

loop_
_atom_site_aniso_label
_atom_site_aniso_U_11
_atom_site_aniso_U_22
_atom_site_aniso_U_33
_atom_site_aniso_U_23
_atom_site_aniso_U_13
_atom_site_aniso_U_12
C1 0.0357(17) 0.0207(16) 0.0271(16) 0.0053(13) -0.0083(14) -0.0149(14)
C2 0.0371(18) 0.0284(18) 0.0276(17) 0.0053(14) -0.0070(14) -0.0174(15)
C3 0.0403(19) 0.040(2) 0.0282(17) 0.0054(15) -0.0105(15) -0.0236(17)
C4 0.0336(18) 0.048(2) 0.0353(19) 0.0065(16) -0.0100(15) -0.0220(17)
C5 0.0333(18) 0.046(2) 0.0283(17) 0.0013(15) -0.0058(14) -0.0211(16)
C6 0.0373(18) 0.0316(18) 0.0282(17) 0.0030(14) -0.0085(14) -0.0192(15)
C7 0.041(2) 0.066(3) 0.034(2) 0.0019(19) -0.0091(17) -0.028(2)
C8 0.041(2) 0.086(3) 0.035(2) -0.008(2) -0.0061(17) -0.032(2)
C9 0.0289(16) 0.0264(17) 0.0321(17) 0.0064(13) -0.0101(14) -0.0143(14)
C10 0.0387(19) 0.0318(18) 0.0315(18) 0.0040(14) -0.0095(15) -0.0176(16)
C11 0.044(2) 0.046(2) 0.0322(18) 0.0050(16) -0.0126(16) -0.0234(18)
C12 0.051(2) 0.057(2) 0.0329(19) 0.0180(17) -0.0202(17) -0.034(2)
C13 0.048(2) 0.040(2) 0.045(2) 0.0185(17) -0.0231(18) -0.0268(18)
C14 0.042(2) 0.0325(19) 0.0375(19) 0.0092(15) -0.0159(16) -0.0211(16)
C15 0.076(3) 0.063(3) 0.037(2) 0.002(2) -0.018(2) -0.039(3)
C16 0.082(3) 0.051(3) 0.059(3) 0.028(2) -0.035(2) -0.041(3)
C17 0.0336(17) 0.0224(16) 0.0269(17) 0.0056(13) -0.0097(14) -0.0106(14)
C18 0.0383(19) 0.0230(17) 0.039(2) 0.0009(14) -0.0076(15) -0.0111(15)
C19 0.041(2) 0.0276(19) 0.044(2) -0.0017(16) -0.0027(16) -0.0081(16)
C20 0.050(2) 0.0239(19) 0.045(2) -0.0065(16) -0.0043(18) -0.0049(16)
C21 0.052(2) 0.0208(17) 0.042(2) 0.0016(15) -0.0136(17) -0.0119(16)
C22 0.0384(19) 0.0275(18) 0.0344(19) 0.0040(14) -0.0106(15) -0.0153(15)
C23 0.054(3) 0.034(2) 0.078(3) -0.013(2) 0.011(2) -0.013(2)
C24 0.068(3) 0.029(2) 0.073(3) -0.012(2) -0.014(2) -0.017(2)
C25 0.0255(16) 0.0190(15) 0.0269(16) -0.0003(12) -0.0034(13) -0.0076(13)
C26 0.0303(17) 0.0206(16) 0.0302(17) 0.0005(13) -0.0060(14) -0.0113(14)
C27 0.0325(17) 0.0222(16) 0.0300(17) 0.0034(13) -0.0056(14) -0.0102(14)
C28 0.0330(18) 0.0229(17) 0.0355(18) 0.0033(14) -0.0035(14) -0.0133(14)
C29 0.0290(17) 0.0245(17) 0.0388(19) 0.0030(14) -0.0070(14) -0.0104(14)
C30 0.0309(17) 0.0229(17) 0.0342(18) 0.0046(14) -0.0090(14) -0.0084(14)
C31 0.059(2) 0.035(2) 0.046(2) 0.0163(17) -0.0218(19) -0.0290(19)
C32 0.047(2) 0.043(2) 0.065(3) 0.020(2) -0.027(2) -0.0267(19)
C33 0.078(3) 0.091(4) 0.043(2) 0.022(2) -0.008(2) -0.031(3)
C34 0.050(2) 0.035(2) 0.066(3) 0.000(2) 0.000(2) -0.0049(19)
C35 0.044(2) 0.044(2) 0.078(3) 0.019(2) -0.006(2) -0.022(2)
C36 0.049(3) 0.064(3) 0.087(4) 0.033(3) -0.029(2) -0.017(2)
C37A 0.102(7) 0.081(6) 0.057(6) 0.018(5) -0.017(5) -0.066(6)
C38A 0.038(5) 0.050(5) 0.105(8) -0.006(6) -0.014(5) -0.019(4)
C39A 0.051(5) 0.059(6) 0.059(5) 0.002(4) -0.025(4) -0.006(5)
C40A 0.073(5) 0.073(6) 0.042(4) 0.010(5) -0.013(4) -0.048(5)
C41A 0.082(7) 0.054(5) 0.057(5) -0.005(4) 0.006(5) -0.041(5)
C42A 0.065(6) 0.049(5) 0.085(5) -0.014(4) -0.026(4) -0.009(4)
C43A 0.061(5) 0.039(5) 0.113(8) 0.006(5) -0.028(5) -0.017(4)
C44A 0.110(7) 0.072(5) 0.074(6) 0.014(5) -0.010(5) -0.061(5)
C37B 0.044(4) 0.044(5) 0.044(4) -0.002(4) 0.001(3) -0.025(4)
C38B 0.032(4) 0.041(4) 0.025(4) 0.002(3) 0.001(3) -0.010(3)
C39B 0.037(4) 0.022(3) 0.040(4) 0.015(3) -0.014(3) -0.018(3)
C40B 0.049(4) 0.018(4) 0.030(4) 0.000(3) -0.001(3) -0.012(3)
C41B 0.027(4) 0.046(4) 0.034(4) -0.006(3) 0.002(3) -0.021(3)
C42B 0.031(4) 0.023(3) 0.064(4) 0.007(3) 0.005(3) -0.018(3)
C43B 0.052(4) 0.030(4) 0.037(4) 0.016(3) -0.019(4) -0.017(3)
C44B 0.041(4) 0.049(4) 0.054(5) 0.028(4) -0.024(4) -0.024(4)
C45 0.093(4) 0.131(6) 0.095(5) 0.001(4) -0.031(4) -0.047(4)
C46 0.100(4) 0.092(4) 0.083(4) -0.006(3) -0.032(3) -0.061(4)
C47 0.122(5) 0.138(7) 0.120(6) -0.046(5) 0.001(4) -0.073(5)
C48 0.119(5) 0.153(6) 0.147(6) -0.076(5) -0.011(4) -0.050(5)
B1 0.0326(19) 0.0197(18) 0.0280(19) 0.0041(14) -0.0081(15) -0.0121(15)
N1 0.098(3) 0.085(3) 0.039(2) 0.0173(19) -0.0100(19) -0.062(2)
N2 0.0430(18) 0.0338(18) 0.061(2) -0.0078(15) -0.0164(16) -0.0052(14)
N3 0.069(2) 0.050(2) 0.049(2) -0.0038(16) 0.0052(17) -0.0410(18)
N4 0.056(2) 0.037(2) 0.106(3) 0.008(2) -0.043(2) -0.0117(17)
O1 0.067(2) 0.120(3) 0.082(3) -0.042(2) -0.0074(19) -0.049(2)
F1 0.109(2) 0.0707(19) 0.0621(17) -0.0174(15) -0.0432(17) -0.0265(17)
F2 0.171(3) 0.081(2) 0.0499(16) 0.0249(15) -0.0585(19) -0.066(2)
F3 0.074(2) 0.293(5) 0.0518(17) -0.039(2) -0.0077(15) -0.104(3)
F4 0.0311(12) 0.109(2) 0.0461(14) -0.0134(14) -0.0066(10) -0.0153(13)
F5 0.0648(18) 0.151(3) 0.0377(15) 0.0192(18) 0.0063(13) -0.022(2)
F6 0.0576(17) 0.139(3) 0.097(2) -0.079(2) 0.0206(16) -0.0479(19)
F7 0.160(3) 0.0507(17) 0.0514(17) -0.0084(13) -0.0419(19) -0.0208(19)
F8 0.0833(19) 0.089(2) 0.0299(12) -0.0004(12) -0.0158(12) -0.0418(16)
F9 0.126(3) 0.136(3) 0.0590(17) -0.0230(18) -0.0028(17) -0.105(2)
F10 0.176(3) 0.075(2) 0.077(2) 0.0540(17) -0.076(2) -0.078(2)
F11 0.083(2) 0.0446(17) 0.143(3) 0.0368(18) -0.039(2) -0.0149(15)
F12 0.112(2) 0.0514(15) 0.0798(19) 0.0290(14) -0.0491(17) -0.0555(16)
F13A 0.053(3) 0.039(3) 0.145(7) -0.024(3) 0.042(4) -0.010(2)
F14A 0.066(3) 0.134(6) 0.115(6) 0.061(5) -0.005(4) -0.053(4)
F15A 0.049(3) 0.141(7) 0.104(5) -0.055(5) 0.020(3) -0.054(4)
F16A 0.061(4) 0.049(4) 0.117(7) -0.029(4) -0.008(4) -0.029(3)
F17A 0.145(10) 0.051(4) 0.086(4) 0.011(3) -0.014(5) -0.068(6)
F18A 0.077(6) 0.035(4) 0.138(9) -0.047(6) 0.001(5) -0.018(4)
F19A 0.188(7) 0.061(4) 0.049(3) 0.010(3) -0.052(4) -0.050(4)
F20A 0.075(4) 0.028(3) 0.054(3) 0.024(2) -0.031(3) -0.030(3)
F21A 0.072(4) 0.130(6) 0.157(6) 0.108(5) -0.072(4) -0.064(4)
F22A 0.044(2) 0.057(2) 0.147(6) 0.003(3) -0.051(3) -0.0156(19)
F23A 0.113(5) 0.093(4) 0.134(5) 0.066(4) -0.079(4) -0.089(4)
F24A 0.089(4) 0.203(9) 0.059(3) -0.030(4) -0.014(2) -0.099(5)
F13B 0.072(6) 0.058(5) 0.117(9) -0.003(5) 0.024(6) -0.036(4)
F14B 0.029(5) 0.177(17) 0.155(11) 0.067(12) -0.023(6) -0.031(7)
F15B 0.073(7) 0.095(8) 0.088(6) -0.022(5) 0.042(5) -0.037(6)
F16B 0.085(13) 0.059(8) 0.195(17) 0.003(14) -0.077(14) -0.034(9)
F17B 0.110(15) 0.055(9) 0.132(11) -0.041(8) 0.033(9) -0.062(10)
F18B 0.073(8) 0.027(6) 0.067(8) -0.004(5) -0.021(6) -0.020(5)
F19B 0.141(6) 0.035(3) 0.087(4) 0.000(3) -0.067(4) 0.001(4)
F20B 0.111(5) 0.052(3) 0.073(4) 0.047(3) -0.075(4) -0.059(4)
F21B 0.063(4) 0.151(7) 0.082(4) 0.075(5) -0.018(3) -0.045(4)
F22B 0.066(8) 0.078(8) 0.132(17) -0.042(10) -0.043(9) -0.033(7)
F23B 0.088(9) 0.083(8) 0.103(9) 0.027(7) -0.056(7) -0.049(7)
F24B 0.065(11) 0.14(2) 0.101(10) -0.022(10) 0.000(7) -0.079(12)
Na1 0.0461(8) 0.0373(8) 0.0439(8) 0.0034(6) -0.0151(7) -0.0179(7)

loop_
_atom_type_symbol
_atom_type_description
_atom_type_scat_dispersion_real
_atom_type_scat_dispersion_imag
_atom_type_scat_source
C C 0.0033 0.0016 'International Tables Vol C Tables 4.2.6.8 and 6.1.1.4'
H H 0.0000 0.0000 'International Tables Vol C Tables 4.2.6.8 and 6.1.1.4'
B B 0.0013 0.0007 'International Tables Vol C Tables 4.2.6.8 and 6.1.1.4'
N N 0.0061 0.0033 'International Tables Vol C Tables 4.2.6.8 and 6.1.1.4'
O O 0.0106 0.0060 'International Tables Vol C Tables 4.2.6.8 and 6.1.1.4'
F F 0.0171 0.0103 'International Tables Vol C Tables 4.2.6.8 and 6.1.1.4'
Na Na 0.0362 0.0249 'International Tables Vol C Tables 4.2.6.8 and 6.1.1.4'

loop_
_geom_angle_atom_site_label_1
_geom_angle_atom_site_label_2
_geom_angle_atom_site_label_3
_geom_angle
C6 C1 C2 115.3(3)
C6 C1 B1 121.8(3)
C2 C1 B1 122.8(3)
C3 C2 C1 122.4(3)
C3 C2 H2 118.8
C1 C2 H2 118.8
C2 C3 C4 121.2(3)
C2 C3 C7 119.6(3)
C4 C3 C7 119.1(3)
C3 C4 C5 117.8(3)
C3 C4 H4 121.1
C5 C4 H4 121.1
C6 C5 C4 120.4(3)
C6 C5 C8 119.2(3)
C4 C5 C8 120.3(3)
C5 C6 C1 122.9(3)
C5 C6 H6 118.6
C1 C6 H6 118.6
F3 C7 F1 106.9(4)
F3 C7 F2 108.9(4)
F1 C7 F2 101.5(3)
F3 C7 C3 114.1(3)
F1 C7 C3 112.9(3)
F2 C7 C3 111.6(3)
F4 C8 F6 107.7(4)
F4 C8 F5 105.6(4)
F6 C8 F5 103.3(4)
F4 C8 C5 114.5(3)
F6 C8 C5 112.5(3)
F5 C8 C5 112.3(4)
C14 C9 C10 115.1(3)
C14 C9 B1 122.2(3)
C10 C9 B1 122.7(3)
C11 C10 C9 122.3(3)
C11 C10 H10 118.8
C9 C10 H10 118.8
C12 C11 C10 121.0(3)
C12 C11 C15 119.4(3)
C10 C11 C15 119.4(4)
C13 C12 C11 117.9(3)
C13 C12 H12 121.1
C11 C12 H12 121.1
C12 C13 C14 121.0(3)
C12 C13 C16 120.7(3)
C14 C13 C16 118.3(4)
C13 C14 C9 122.7(3)
C13 C14 H14 118.7
C9 C14 H14 118.7
F8 C15 F7 105.1(4)
F8 C15 F9 104.5(3)
F7 C15 F9 107.9(4)
F8 C15 C11 114.5(4)
F7 C15 C11 113.3(4)
F9 C15 C11 110.9(4)
F10 C16 F12 108.3(4)
F10 C16 F11 105.3(4)
F12 C16 F11 105.7(4)
F10 C16 C13 113.1(4)
F12 C16 C13 112.8(4)
F11 C16 C13 111.1(4)
C18 C17 C22 115.8(3)
C18 C17 B1 122.2(3)
C22 C17 B1 121.9(3)
C17 C18 C19 122.3(3)
C17 C18 H18 118.9
C19 C18 H18 118.9
C20 C19 C18 120.8(4)
C20 C19 C23 120.1(3)
C18 C19 C23 119.1(4)
C19 C20 C21 118.3(3)
C19 C20 H20 120.9
C21 C20 H20 120.9
C20 C21 C22 120.6(3)
C20 C21 C24 121.5(3)
C22 C21 C24 117.9(4)
C21 C22 C17 122.3(3)
C21 C22 H22 118.8
C17 C22 H22 118.8
F13B C23 F15B 106.6(11)
F13A C23 F15A 107.4(6)
F13B C23 F14B 118.0(13)
F15B C23 F14B 107.5(11)
F13A C23 F14A 104.3(6)
F15A C23 F14A 98.0(6)
F13B C23 C19 113.4(7)
F13A C23 C19 117.3(4)
F15B C23 C19 106.1(7)
F15A C23 C19 114.6(4)
F14B C23 C19 104.6(6)
F14A C23 C19 113.1(5)
F16A C24 F18A 112.2(11)
F17B C24 F18B 108.5(16)
F17B C24 F16B 104.2(14)
F18B C24 F16B 97(2)
F16A C24 F17A 106.1(8)
F18A C24 F17A 103.9(10)
F16A C24 C21 114.7(8)
F17B C24 C21 118.1(13)
F18A C24 C21 110.5(10)
F18B C24 C21 117.3(15)
F16B C24 C21 108.7(14)
F17A C24 C21 108.8(7)
C30 C25 C26 115.5(3)
C30 C25 B1 123.0(3)
C26 C25 B1 121.0(3)
C27 C26 C25 122.3(3)
C27 C26 H26 118.9
C25 C26 H26 118.9
C28 C27 C26 120.8(3)
C28 C27 C31 119.3(3)
C26 C27 C31 119.9(3)
C27 C28 C29 118.0(3)
C27 C28 H28 121.0
C29 C28 H28 121.0
C28 C29 C30 120.5(3)
C28 C29 C32 120.0(3)
C30 C29 C32 119.4(3)
C29 C30 C25 122.8(3)
C29 C30 H30 118.6
C25 C30 H30 118.6
F21A C31 F20A 106.3(6)
F20B C31 F21B 104.5(6)
F20B C31 F19B 104.8(6)
F21B C31 F19B 102.2(7)
F21A C31 F19A 113.6(7)
F20A C31 F19A 103.1(5)
F21A C31 C27 111.7(4)
F20A C31 C27 114.1(4)
F20B C31 C27 117.1(4)
F21B C31 C27 114.8(4)
F19B C31 C27 112.0(4)
F19A C31 C27 107.8(4)
F23B C32 F24B 106.3(15)
F23A C32 F24A 110.9(5)
F23B C32 F22B 108.3(13)
F24B C32 F22B 99.7(13)
F23A C32 F22A 103.6(5)
F24A C32 F22A 102.1(5)
F23B C32 C29 117.0(8)
F23A C32 C29 115.6(4)
F24B C32 C29 112.2(10)
F24A C32 C29 113.3(4)
F22B C32 C29 111.8(7)
F22A C32 C29 110.1(4)
N1 C33 H33A 109.5
N1 C33 H33B 109.5
H33A C33 H33B 109.5
N1 C33 H33C 109.5
H33A C33 H33C 109.5
H33B C33 H33C 109.5
N2 C34 H34A 109.5
N2 C34 H34B 109.5
H34A C34 H34B 109.5
N2 C34 H34C 109.5
H34A C34 H34C 109.5
H34B C34 H34C 109.5
N3 C35 H35A 109.5
N3 C35 H35B 109.5
H35A C35 H35B 109.5
N3 C35 H35C 109.5
H35A C35 H35C 109.5
H35B C35 H35C 109.5
N4 C36 H36A 109.5
N4 C36 H36B 109.5
H36A C36 H36B 109.5
N4 C36 H36C 109.5
H36A C36 H36C 109.5
H36B C36 H36C 109.5
N1 C37A C38A 104.2(9)
N1 C37A H37A 110.9
C38A C37A H37A 110.9
N1 C37A H37B 110.9
C38A C37A H37B 110.9
H37A C37A H37B 108.9
C37A C38A N2 120.1(7)
C37A C38A H38A 107.3
N2 C38A H38A 107.3
C37A C38A H38B 107.3
N2 C38A H38B 107.3
H38A C38A H38B 106.9
N2 C39A C40A 105.5(8)
N2 C39A H39A 110.6
C40A C39A H39A 110.6
N2 C39A H39B 110.6
C40A C39A H39B 110.6
H39A C39A H39B 108.8
C39A C40A N3 119.0(7)
C39A C40A H40A 107.6
N3 C40A H40A 107.6
C39A C40A H40B 107.6
N3 C40A H40B 107.6
H40A C40A H40B 107.0
N3 C41A C42A 102.1(8)
N3 C41A H41A 111.4
C42A C41A H41A 111.4
N3 C41A H41B 111.4
C42A C41A H41B 111.4
H41A C41A H41B 109.2
C41A C42A N4 122.1(8)
C41A C42A H42A 106.8
N4 C42A H42A 106.8
C41A C42A H42B 106.8
N4 C42A H42B 106.8
H42A C42A H42B 106.7
N4 C43A C44A 100.9(9)
N4 C43A H43A 111.6
C44A C43A H43A 111.6
N4 C43A H43B 111.6
C44A C43A H43B 111.6
H43A C43A H43B 109.4
C43A C44A N1 120.7(8)
C43A C44A H44A 107.1
N1 C44A H44A 107.1
C43A C44A H44B 107.1
N1 C44A H44B 107.1
H44A C44A H44B 106.8
C38B C37B N1 112.5(6)
C38B C37B H37C 109.1
N1 C37B H37C 109.1
C38B C37B H37D 109.1
N1 C37B H37D 109.1
H37C C37B H37D 107.8
N2 C38B C37B 104.5(6)
N2 C38B H38C 110.9
C37B C38B H38C 110.9
N2 C38B H38D 110.9
C37B C38B H38D 110.9
H38C C38B H38D 108.9
C40B C39B N2 112.1(5)
C40B C39B H39C 109.2
N2 C39B H39C 109.2
C40B C39B H39D 109.2
N2 C39B H39D 109.2
H39C C39B H39D 107.9
N3 C40B C39B 105.5(6)
N3 C40B H40C 110.6
C39B C40B H40C 110.6
N3 C40B H40D 110.6
C39B C40B H40D 110.6
H40C C40B H40D 108.8
C42B C41B N3 112.3(5)
C42B C41B H41C 109.1
N3 C41B H41C 109.1
C42B C41B H41D 109.1
N3 C41B H41D 109.1
H41C C41B H41D 107.9
N4 C42B C41B 104.6(6)
N4 C42B H42C 110.8
C41B C42B H42C 110.8
N4 C42B H42D 110.8
C41B C42B H42D 110.8
H42C C42B H42D 108.9
C44B C43B N4 112.2(5)
C44B C43B H43C 109.2
N4 C43B H43C 109.2
C44B C43B H43D 109.2
N4 C43B H43D 109.2
H43C C43B H43D 107.9
N1 C44B C43B 101.9(7)
N1 C44B H44C 111.4
C43B C44B H44C 111.4
N1 C44B H44D 111.4
C43B C44B H44D 111.4
H44C C44B H44D 109.3
O1 C45 C46 106.7(5)
O1 C45 H45A 110.4
C46 C45 H45A 110.4
O1 C45 H45B 110.4
C46 C45 H45B 110.4
H45A C45 H45B 108.6
C45 C46 C47 104.0(5)
C45 C46 H46A 111.0
C47 C46 H46A 111.0
C45 C46 H46B 111.0
C47 C46 H46B 111.0
H46A C46 H46B 109.0
C48 C47 C46 105.1(7)
C48 C47 H47A 110.7
C46 C47 H47A 110.7
C48 C47 H47B 110.7
C46 C47 H47B 110.7
H47A C47 H47B 108.8
C47 C48 O1 108.2(8)
C47 C48 H48A 110.1
O1 C48 H48A 110.1
C47 C48 H48B 110.1
O1 C48 H48B 110.1
H48A C48 H48B 108.4
C17 B1 C1 112.0(3)
C17 B1 C25 107.8(3)
C1 B1 C25 108.6(3)
C17 B1 C9 108.2(3)
C1 B1 C9 108.4(3)
C25 B1 C9 111.9(3)
C37A N1 C33 120.0(6)
C44B N1 C33 118.5(5)
C37A N1 C44A 104.9(9)
C33 N1 C44A 99.9(6)
C44B N1 C37B 106.4(6)
C33 N1 C37B 102.6(4)
C37A N1 Na1 112.4(5)
C44B N1 Na1 108.9(4)
C33 N1 Na1 116.2(3)
C44A N1 Na1 99.1(5)
C37B N1 Na1 102.1(4)
C39A N2 C34 122.3(5)
C38B N2 C34 118.4(4)
C38B N2 C39B 107.2(5)
C34 N2 C39B 101.0(4)
C39A N2 C38A 103.4(7)
C34 N2 C38A 99.8(5)
C39A N2 Na1 110.9(4)
C38B N2 Na1 110.3(4)
C34 N2 Na1 116.3(3)
C39B N2 Na1 101.1(3)
C38A N2 Na1 99.4(5)
C40B N3 C35 118.6(5)
C41A N3 C35 118.4(5)
C41A N3 C40A 101.1(7)
C35 N3 C40A 100.3(4)
C40B N3 C41B 109.5(5)
C35 N3 C41B 102.1(4)
C40B N3 Na1 108.2(4)
C41A N3 Na1 114.5(4)
C35 N3 Na1 116.5(3)
C40A N3 Na1 101.4(4)
C41B N3 Na1 99.7(3)
C42B N4 C36 118.5(5)
C43A N4 C36 123.3(6)
C42B N4 C43B 108.0(5)
C36 N4 C43B 103.2(4)
C43A N4 C42A 99.0(8)
C36 N4 C42A 99.9(5)
C42B N4 Na1 108.9(4)
C43A N4 Na1 112.7(5)
C36 N4 Na1 115.6(3)
C43B N4 Na1 100.7(4)
C42A N4 Na1 100.3(4)
C45 O1 C48 106.1(5)
C45 O1 Na1 138.6(4)
C48 O1 Na1 115.2(4)
O1 Na1 N4 121.00(16)
O1 Na1 N3 121.24(15)
N4 Na1 N3 76.05(14)
O1 Na1 N2 118.34(15)
N4 Na1 N2 120.63(13)
N3 Na1 N2 75.61(13)
O1 Na1 N1 119.03(16)
N4 Na1 N1 75.31(15)
N3 Na1 N1 119.71(13)
N2 Na1 N1 75.42(14)

loop_
_geom_bond_atom_site_label_1
_geom_bond_atom_site_label_2
_geom_bond_distance
C1 C6 1.396(5)
C1 C2 1.406(5)
C1 B1 1.646(5)
C2 C3 1.383(5)
C2 H2 0.9500
C3 C4 1.387(5)
C3 C7 1.505(5)
C4 C5 1.393(5)
C4 H4 0.9500
C5 C6 1.393(5)
C5 C8 1.485(5)
C6 H6 0.9500
C7 F3 1.282(5)
C7 F1 1.322(5)
C7 F2 1.323(5)
C8 F4 1.318(5)
C8 F6 1.330(5)
C8 F5 1.337(6)
C9 C14 1.396(5)
C9 C10 1.406(5)
C9 B1 1.651(5)
C10 C11 1.392(5)
C10 H10 0.9500
C11 C12 1.381(5)
C11 C15 1.485(6)
C12 C13 1.380(6)
C12 H12 0.9500
C13 C14 1.392(5)
C13 C16 1.505(6)
C14 H14 0.9500
C15 F8 1.332(5)
C15 F7 1.335(6)
C15 F9 1.343(5)
C16 F10 1.317(5)
C16 F12 1.331(5)
C16 F11 1.354(6)
C17 C18 1.395(5)
C17 C22 1.402(5)
C17 B1 1.641(5)
C18 C19 1.399(5)
C18 H18 0.9500
C19 C20 1.380(6)
C19 C23 1.500(6)
C20 C21 1.390(6)
C20 H20 0.9500
C21 C22 1.393(5)
C21 C24 1.492(6)
C22 H22 0.9500
C23 F13B 1.158(13)
C23 F13A 1.276(6)
C23 F15B 1.333(13)
C23 F15A 1.340(7)
C23 F14B 1.361(13)
C23 F14A 1.387(8)
C24 F16A 1.321(11)
C24 F17B 1.331(10)
C24 F18A 1.336(10)
C24 F18B 1.341(10)
C24 F16B 1.352(10)
C24 F17A 1.365(10)
C25 C30 1.396(5)
C25 C26 1.399(5)
C25 B1 1.647(5)
C26 C27 1.395(4)
C26 H26 0.9500
C27 C28 1.387(5)
C27 C31 1.489(5)
C28 C29 1.388(5)
C28 H28 0.9500
C29 C30 1.392(5)
C29 C32 1.492(5)
C30 H30 0.9500
C31 F21A 1.277(8)
C31 F20A 1.300(6)
C31 F20B 1.300(6)
C31 F21B 1.314(7)
C31 F19B 1.342(7)
C31 F19A 1.363(8)
C32 F23B 1.250(17)
C32 F23A 1.292(6)
C32 F24B 1.301(19)
C32 F24A 1.308(6)
C32 F22B 1.330(14)
C32 F22A 1.368(6)
C33 N1 1.461(6)
C33 H33A 0.9800
C33 H33B 0.9800
C33 H33C 0.9800
C34 N2 1.442(5)
C34 H34A 0.9800
C34 H34B 0.9800
C34 H34C 0.9800
C35 N3 1.461(5)
C35 H35A 0.9800
C35 H35B 0.9800
C35 H35C 0.9800
C36 N4 1.449(6)
C36 H36A 0.9800
C36 H36B 0.9800
C36 H36C 0.9800
C37A N1 1.362(10)
C37A C38A 1.507(11)
C37A H37A 0.9900
C37A H37B 0.9900
C38A N2 1.609(10)
C38A H38A 0.9900
C38A H38B 0.9900
C39A N2 1.378(8)
C39A C40A 1.518(11)
C39A H39A 0.9900
C39A H39B 0.9900
C40A N3 1.622(10)
C40A H40A 0.9900
C40A H40B 0.9900
C41A N3 1.417(8)
C41A C42A 1.524(11)
C41A H41A 0.9900
C41A H41B 0.9900
C42A N4 1.642(11)
C42A H42A 0.9900
C42A H42B 0.9900
C43A N4 1.376(9)
C43A C44A 1.527(12)
C43A H43A 0.9900
C43A H43B 0.9900
C44A N1 1.621(11)
C44A H44A 0.9900
C44A H44B 0.9900
C37B C38B 1.568(9)
C37B N1 1.638(9)
C37B H37C 0.9900
C37B H37D 0.9900
C38B N2 1.398(8)
C38B H38C 0.9900
C38B H38D 0.9900
C39B C40B 1.570(9)
C39B N2 1.598(7)
C39B H39C 0.9900
C39B H39D 0.9900
C40B N3 1.356(8)
C40B H40C 0.9900
C40B H40D 0.9900
C41B C42B 1.557(8)
C41B N3 1.622(8)
C41B H41C 0.9900
C41B H41D 0.9900
C42B N4 1.357(8)
C42B H42C 0.9900
C42B H42D 0.9900
C43B C44B 1.548(9)
C43B N4 1.636(8)
C43B H43C 0.9900
C43B H43D 0.9900
C44B N1 1.399(8)
C44B H44C 0.9900
C44B H44D 0.9900
C45 O1 1.429(7)
C45 C46 1.499(9)
C45 H45A 0.9900
C45 H45B 0.9900
C46 C47 1.500(9)
C46 H46A 0.9900
C46 H46B 0.9900
C47 C48 1.363(11)
C47 H47A 0.9900
C47 H47B 0.9900
C48 O1 1.457(8)
C48 H48A 0.9900
C48 H48B 0.9900
N1 Na1 2.461(4)
N2 Na1 2.460(4)
N3 Na1 2.452(4)
N4 Na1 2.444(4)
O1 Na1 2.243(4)

loop_
_geom_torsion_atom_site_label_1
_geom_torsion_atom_site_label_2
_geom_torsion_atom_site_label_3
_geom_torsion_atom_site_label_4
_geom_torsion
C6 C1 C2 C3 -1.2(5)
B1 C1 C2 C3 -176.5(3)
C1 C2 C3 C4 1.6(5)
C1 C2 C3 C7 179.4(3)
C2 C3 C4 C5 -0.2(5)
C7 C3 C4 C5 -178.0(4)
C3 C4 C5 C6 -1.4(5)
C3 C4 C5 C8 -179.8(4)
C4 C5 C6 C1 1.8(5)
C8 C5 C6 C1 -179.8(4)
C2 C1 C6 C5 -0.5(5)
B1 C1 C6 C5 174.9(3)
C2 C3 C7 F3 162.3(4)
C4 C3 C7 F3 -19.9(6)
C2 C3 C7 F1 39.9(5)
C4 C3 C7 F1 -142.3(4)
C2 C3 C7 F2 -73.7(5)
C4 C3 C7 F2 104.1(4)
C6 C5 C8 F4 171.1(4)
C4 C5 C8 F4 -10.5(6)
C6 C5 C8 F6 47.7(6)
C4 C5 C8 F6 -134.0(4)
C6 C5 C8 F5 -68.4(5)
C4 C5 C8 F5 109.9(4)
C14 C9 C10 C11 1.5(5)
B1 C9 C10 C11 178.9(3)
C9 C10 C11 C12 -1.5(6)
C9 C10 C11 C15 174.6(4)
C10 C11 C12 C13 0.5(6)
C15 C11 C12 C13 -175.6(4)
C11 C12 C13 C14 0.4(6)
C11 C12 C13 C16 179.0(4)
C12 C13 C14 C9 -0.4(6)
C16 C13 C14 C9 -179.0(4)
C10 C9 C14 C13 -0.5(5)
B1 C9 C14 C13 -178.0(3)
C12 C11 C15 F8 -28.8(6)
C10 C11 C15 F8 155.0(4)
C12 C11 C15 F7 -149.4(4)
C10 C11 C15 F7 34.4(6)
C12 C11 C15 F9 89.1(5)
C10 C11 C15 F9 -87.0(5)
C12 C13 C16 F10 6.3(6)
C14 C13 C16 F10 -175.1(4)
C12 C13 C16 F12 129.7(4)
C14 C13 C16 F12 -51.8(6)
C12 C13 C16 F11 -111.9(5)
C14 C13 C16 F11 66.7(5)
C22 C17 C18 C19 -1.1(5)
B1 C17 C18 C19 174.6(3)
C17 C18 C19 C20 0.7(6)
C17 C18 C19 C23 -178.3(4)
C18 C19 C20 C21 -0.3(6)
C23 C19 C20 C21 178.7(4)
C19 C20 C21 C22 0.3(6)
C19 C20 C21 C24 -179.5(4)
C20 C21 C22 C17 -0.9(6)
C24 C21 C22 C17 179.0(4)
C18 C17 C22 C21 1.2(5)
B1 C17 C22 C21 -174.5(3)
C20 C19 C23 F13B 151.3(12)
C18 C19 C23 F13B -29.8(13)
C20 C19 C23 F13A -15.6(9)
C18 C19 C23 F13A 163.4(7)
C20 C19 C23 F15B 34.7(10)
C18 C19 C23 F15B -146.4(9)
C20 C19 C23 F15A -142.9(6)
C18 C19 C23 F15A 36.0(8)
C20 C19 C23 F14B -78.8(12)
C18 C19 C23 F14B 100.1(12)
C20 C19 C23 F14A 106.0(7)
C18 C19 C23 F14A -75.1(7)
C20 C21 C24 F16A -125.1(9)
C22 C21 C24 F16A 55.0(9)
C20 C21 C24 F17B 140(2)
C22 C21 C24 F17B -40(2)
C20 C21 C24 F18A 2.8(10)
C22 C21 C24 F18A -177.0(9)
C20 C21 C24 F18B 7.3(12)
C22 C21 C24 F18B -172.5(11)
C20 C21 C24 F16B -101(2)
C22 C21 C24 F16B 79(2)
C20 C21 C24 F17A 116.3(10)
C22 C21 C24 F17A -63.6(10)
C30 C25 C26 C27 0.1(5)
B1 C25 C26 C27 -172.7(3)
C25 C26 C27 C28 -1.3(5)
C25 C26 C27 C31 177.8(3)
C26 C27 C28 C29 1.1(5)
C31 C27 C28 C29 -177.9(3)
C27 C28 C29 C30 0.1(5)
C27 C28 C29 C32 -179.5(3)
C28 C29 C30 C25 -1.3(5)
C32 C29 C30 C25 178.3(3)
C26 C25 C30 C29 1.1(5)
B1 C25 C30 C29 173.8(3)
C28 C27 C31 F21A -129.9(7)
C26 C27 C31 F21A 51.1(8)
C28 C27 C31 F20A -9.2(6)
C26 C27 C31 F20A 171.7(5)
C28 C27 C31 F20B 174.4(6)
C26 C27 C31 F20B -4.7(7)
C28 C27 C31 F21B 51.3(8)
C26 C27 C31 F21B -127.7(7)
C28 C27 C31 F19B -64.6(7)
C26 C27 C31 F19B 116.4(6)
C28 C27 C31 F19A 104.7(6)
C26 C27 C31 F19A -74.4(7)
C28 C29 C32 F23B -172.8(16)
C30 C29 C32 F23B 7.6(17)
C28 C29 C32 F23A -9.4(7)
C30 C29 C32 F23A 171.1(6)
C28 C29 C32 F24B -49.6(16)
C30 C29 C32 F24B 130.8(15)
C28 C29 C32 F24A 120.1(6)
C30 C29 C32 F24A -59.4(7)
C28 C29 C32 F22B 61.5(16)
C30 C29 C32 F22B -118.1(16)
C28 C29 C32 F22A -126.3(5)
C30 C29 C32 F22A 54.1(6)
N1 C37A C38A N2 -63.6(13)
N2 C39A C40A N3 -60.7(12)
N3 C41A C42A N4 -58.7(13)
N4 C43A C44A N1 -64.5(14)
N1 C37B C38B N2 68.0(8)
N2 C39B C40B N3 71.2(7)
N3 C41B C42B N4 72.2(8)
N4 C43B C44B N1 73.0(8)
O1 C45 C46 C47 -9.7(8)
C45 C46 C47 C48 26.1(10)
C46 C47 C48 O1 -32.8(11)
C18 C17 B1 C1 144.6(3)
C22 C17 B1 C1 -40.0(4)
C18 C17 B1 C25 25.1(4)
C22 C17 B1 C25 -159.5(3)
C18 C17 B1 C9 -96.1(4)
C22 C17 B1 C9 79.3(4)
C6 C1 B1 C17 155.8(3)
C2 C1 B1 C17 -29.2(4)
C6 C1 B1 C25 -85.2(4)
C2 C1 B1 C25 89.8(3)
C6 C1 B1 C9 36.5(4)
C2 C1 B1 C9 -148.5(3)
C30 C25 B1 C17 -88.2(4)
C26 C25 B1 C17 84.0(4)
C30 C25 B1 C1 150.2(3)
C26 C25 B1 C1 -37.6(4)
C30 C25 B1 C9 30.6(4)
C26 C25 B1 C9 -157.1(3)
C14 C9 B1 C17 -31.0(4)
C10 C9 B1 C17 151.8(3)
C14 C9 B1 C1 90.7(4)
C10 C9 B1 C1 -86.6(4)
C14 C9 B1 C25 -149.6(3)
C10 C9 B1 C25 33.1(4)
C38A C37A N1 C44B 151.2(10)
C38A C37A N1 C33 -95.1(8)
C38A C37A N1 C44A 153.9(8)
C38A C37A N1 C37B -30.2(7)
C38A C37A N1 Na1 47.2(10)
C43B C44B N1 C37A -164.9(7)
C43B C44B N1 C33 79.5(7)
C43B C44B N1 C44A 20.0(9)
C43B C44B N1 C37B -165.7(5)
C43B C44B N1 Na1 -56.4(6)
C43A C44A N1 C37A -77.2(13)
C43A C44A N1 C44B -72.3(13)
C43A C44A N1 C33 157.9(11)
C43A C44A N1 C37B -80.5(15)
C43A C44A N1 Na1 39.1(13)
C38B C37B N1 C37A 69.4(10)
C38B C37B N1 C44B 70.8(8)
C38B C37B N1 C33 -164.1(7)
C38B C37B N1 C44A 75.3(11)
C38B C37B N1 Na1 -43.3(7)
C40A C39A N2 C38B 155.3(9)
C40A C39A N2 C34 -93.0(8)
C40A C39A N2 C39B -30.2(6)
C40A C39A N2 C38A 156.1(8)
C40A C39A N2 Na1 50.4(9)
C37B C38B N2 C39A -158.9(7)
C37B C38B N2 C34 84.3(6)
C37B C38B N2 C39B -162.4(5)
C37B C38B N2 C38A 22.4(7)
C37B C38B N2 Na1 -53.2(6)
C40B C39B N2 C39A 66.5(8)
C40B C39B N2 C38B 72.0(7)
C40B C39B N2 C34 -163.4(5)
C40B C39B N2 C38A 76.2(9)
C40B C39B N2 Na1 -43.5(6)
C37A C38A N2 C39A -73.1(12)
C37A C38A N2 C38B -71.9(11)
C37A C38A N2 C34 160.1(10)
C37A C38A N2 C39B -79.1(14)
C37A C38A N2 Na1 41.1(11)
C39B C40B N3 C41A -165.6(7)
C39B C40B N3 C35 80.9(6)
C39B C40B N3 C40A 25.5(8)
C39B C40B N3 C41B -162.6(5)
C39B C40B N3 Na1 -54.9(6)
C42A C41A N3 C40B 148.0(9)
C42A C41A N3 C35 -98.2(8)
C42A C41A N3 C40A 153.5(8)
C42A C41A N3 C41B -27.2(7)
C42A C41A N3 Na1 45.4(9)
C39A C40A N3 C40B -72.5(11)
C39A C40A N3 C41A -83.4(10)
C39A C40A N3 C35 154.7(9)
C39A C40A N3 C41B -84.0(12)
C39A C40A N3 Na1 34.7(10)
C42B C41B N3 C40B 67.6(8)
C42B C41B N3 C41A 72.5(9)
C42B C41B N3 C35 -165.8(6)
C42B C41B N3 C40A 73.4(10)
C42B C41B N3 Na1 -45.8(7)
C41B C42B N4 C43A -161.9(8)
C41B C42B N4 C36 80.7(7)
C41B C42B N4 C43B -162.6(5)
C41B C42B N4 C42A 23.6(8)
C41B C42B N4 Na1 -54.1(6)
C44A C43A N4 C42B 154.1(10)
C44A C43A N4 C36 -94.9(9)
C44A C43A N4 C43B -26.9(7)
C44A C43A N4 C42A 156.9(8)
C44A C43A N4 Na1 51.7(9)
C44B C43B N4 C42B 67.5(8)
C44B C43B N4 C43A 66.5(9)
C44B C43B N4 C36 -166.2(6)
C44B C43B N4 C42A 72.2(10)
C44B C43B N4 Na1 -46.5(7)
C41A C42A N4 C42B -71.9(12)
C41A C42A N4 C43A -77.1(12)
C41A C42A N4 C36 156.6(10)
C41A C42A N4 C43B -80.7(13)
C41A C42A N4 Na1 38.2(12)
C46 C45 O1 C48 -9.0(9)
C46 C45 O1 Na1 175.3(5)
C47 C48 O1 C45 26.9(10)
C47 C48 O1 Na1 -156.3(7)
